data_1570940
loop_
_publ_author_name
'An, Bohang'
'Cui, Hao'
'Zheng, Chao'
'Chen, Ji-Lin'
'Lan, Feng'
'You, Shu-Li'
'Zhang, Xiao'

_publ_section_title
;
 Tunable C-H functionalization and dearomatization enabled by an organic
 photocatalyst.
;
_journal_issue 11
_journal_name_full 'Chemical science'
_journal_page_first 4114
_journal_page_last 4120
_journal_paper_doi 10.1039/d4sc00120f
_journal_volume 15
_journal_year 2024
_chemical_formula_sum 'C36 H39 N3'
_chemical_formula_weight 513.70
_space_group_crystal_system monoclinic
_space_group_IT_number 14
_space_group_name_Hall '-P 2ybc'
_space_group_name_H-M_alt 'P 1 21/c 1'
_atom_sites_solution_hydrogens geom
_audit_creation_method SHELXL-2018/3
_audit_update_record
;
2023-06-23 deposited with the CCDC.	2024-02-06 downloaded from the CCDC.
;
_cell_angle_alpha 90
_cell_angle_beta 104.017(2)
_cell_angle_gamma 90
_cell_formula_units_Z 4
_cell_length_a 12.4937(2)
_cell_length_b 24.0509(4)
_cell_length_c 10.0306(2)
_cell_measurement_reflns_used 14542
_cell_measurement_temperature 300(2)
_cell_measurement_theta_max 76.5360
_cell_measurement_theta_min 3.6540
_cell_volume 2924.30(9)
_computing_structure_refinement 'SHELXL-2018/3 (Sheldrick, 2018)'
_computing_structure_solution 'SHELXT 2014/5 (Sheldrick, 2014)'
_diffrn_ambient_temperature 300(2)
_diffrn_measured_fraction_theta_full 1.000
_diffrn_measured_fraction_theta_max 0.996
_diffrn_measurement_device_type 'XtaLAB Synergy R, HyPix'
_diffrn_radiation_type CuK\a
_diffrn_radiation_wavelength 1.54184
_diffrn_reflns_av_R_equivalents 0.0369
_diffrn_reflns_av_unetI/netI 0.0210
_diffrn_reflns_Laue_measured_fraction_full 1.000
_diffrn_reflns_Laue_measured_fraction_max 0.996
_diffrn_reflns_limit_h_max 15
_diffrn_reflns_limit_h_min -15
_diffrn_reflns_limit_k_max 29
_diffrn_reflns_limit_k_min -30
_diffrn_reflns_limit_l_max 10
_diffrn_reflns_limit_l_min -12
_diffrn_reflns_number 39094
_diffrn_reflns_point_group_measured_fraction_full 1.000
_diffrn_reflns_point_group_measured_fraction_max 0.996
_diffrn_reflns_theta_full 67.684
_diffrn_reflns_theta_max 78.041
_diffrn_reflns_theta_min 3.646
_exptl_absorpt_coefficient_mu 0.517
_exptl_absorpt_correction_T_max 1.00000
_exptl_absorpt_correction_T_min 0.68357
_exptl_absorpt_correction_type multi-scan
_exptl_absorpt_process_details sadabs
_exptl_crystal_colour yellow
_exptl_crystal_density_diffrn 1.167
_exptl_crystal_density_method 'not measured'
_exptl_crystal_description block
_exptl_crystal_F_000 1104
_exptl_crystal_size_max 0.300
_exptl_crystal_size_mid 0.250
_exptl_crystal_size_min 0.130
_refine_diff_density_max 0.385
_refine_diff_density_min -0.358
_refine_diff_density_rms 0.038
_refine_ls_extinction_method none
_refine_ls_goodness_of_fit_ref 1.059
_refine_ls_hydrogen_treatment constr
_refine_ls_matrix_type full
_refine_ls_number_parameters 451
_refine_ls_number_reflns 6232
_refine_ls_number_restraints 78
_refine_ls_restrained_S_all 1.147
_refine_ls_R_factor_all 0.0869
_refine_ls_R_factor_gt 0.0741
_refine_ls_shift/su_max 0.001
_refine_ls_shift/su_mean 0.000
_refine_ls_structure_factor_coef Fsqd
_refine_ls_weighting_details 'w=1/[\s^2^(Fo^2^)+(0.1075P)^2^+0.7453P] where P=(Fo^2^+2Fc^2^)/3'
_refine_ls_weighting_scheme calc
_refine_ls_wR_factor_gt 0.2095
_refine_ls_wR_factor_ref 0.2211
_reflns_Friedel_coverage 0.000
_reflns_number_gt 4888
_reflns_number_total 6232
_reflns_threshold_expression 'I > 2\s(I)'
_cod_data_source_file d4sc00120f2.cif
_cod_data_source_block abh-3-2_auto
_cod_depositor_comments 'Adding full bibliography for 1570938--1570942.cif.'
_cod_original_cell_volume 2924.29(9)
_cod_original_sg_symbol_H-M 'P 21/c'
_cod_database_code 1570940
_shelx_shelxl_version_number 2018/3
_shelx_space_group_comment
;
The symmetry employed for this shelxl refinement is uniquely defined
by the following loop, which should always be used as a source of
symmetry information in preference to the above space-group names.
They are only intended as comments.
;
_shelx_estimated_absorpt_t_min 0.860
_shelx_estimated_absorpt_t_max 0.936

loop_
_space_group_symop_operation_xyz
'x, y, z'
'-x, y+1/2, -z+1/2'
'-x, -y, -z'
'x, -y-1/2, z-1/2'

loop_
_atom_site_label
_atom_site_type_symbol
_atom_site_fract_x
_atom_site_fract_y
_atom_site_fract_z
_atom_site_U_iso_or_equiv
_atom_site_adp_type
_atom_site_occupancy
_atom_site_site_symmetry_order
_atom_site_calc_flag
_atom_site_refinement_flags_posn
_atom_site_refinement_flags_adp
_atom_site_refinement_flags_occupancy
_atom_site_disorder_assembly
_atom_site_disorder_group
C29' C 0.6838(2) 0.77824(10) 0.3680(3) 0.0879(7) Uani 0.542(8) 1 d D . P A 2
H29A H 0.639292 0.797771 0.289324 0.105 Uiso 0.542(8) 1 calc R U P A 2
H29B H 0.757977 0.775719 0.354570 0.105 Uiso 0.542(8) 1 calc R U P A 2
C25' C 0.9130(2) 0.70905(14) 0.3926(3) 0.0944(8) Uani 0.477(8) 1 d D . P B 2
H25A H 0.973766 0.734624 0.396748 0.113 Uiso 0.477(8) 1 calc R U P B 2
H25B H 0.849508 0.721220 0.322378 0.113 Uiso 0.477(8) 1 calc R U P B 2
C1 C 0.79152(16) 0.67456(8) 0.5418(2) 0.0607(5) Uani 1 1 d . . . . .
C2 C 0.81630(17) 0.63855(8) 0.6540(2) 0.0626(5) Uani 1 1 d . . . . .
C3 C 0.73248(17) 0.60268(8) 0.6777(2) 0.0621(5) Uani 1 1 d . . . . .
C4 C 0.62419(17) 0.60727(8) 0.5951(2) 0.0632(5) Uani 1 1 d . . . . .
C5 C 0.59549(16) 0.64801(8) 0.4891(2) 0.0605(5) Uani 1 1 d . . . . .
C6 C 0.68166(16) 0.68216(8) 0.46789(19) 0.0592(4) Uani 1 1 d . . . . .
C7 C 0.97021(17) 0.68749(10) 0.6401(2) 0.0713(6) Uani 1 1 d . . . . .
C8 C 1.0782(2) 0.70697(12) 0.6751(3) 0.0875(7) Uani 1 1 d . . . . .
H8 H 1.103929 0.731050 0.617323 0.105 Uiso 1 1 calc R U . . .
C9 C 1.1458(2) 0.68968(14) 0.7972(3) 0.1035(9) Uani 1 1 d . . . . .
H9 H 1.218383 0.702082 0.822343 0.124 Uiso 1 1 calc R U . . .
C10 C 1.1073(3) 0.65415(14) 0.8829(3) 0.1085(10) Uani 1 1 d . . . . .
H10 H 1.153992 0.643776 0.966198 0.130 Uiso 1 1 calc R U . . .
C11 C 1.0012(2) 0.63368(12) 0.8480(3) 0.0924(8) Uani 1 1 d . . . . .
H11 H 0.976651 0.609761 0.907174 0.111 Uiso 1 1 calc R U . . .
C12 C 0.93042(18) 0.64923(9) 0.7224(2) 0.0710(5) Uani 1 1 d . . . . .
C13 C 0.7331(2) 0.55703(9) 0.7714(2) 0.0705(5) Uani 1 1 d . . . . .
C14 C 0.8135(3) 0.52986(11) 0.8708(3) 0.0930(8) Uani 1 1 d . . . . .
H14 H 0.887003 0.540609 0.887105 0.112 Uiso 1 1 calc R U . . .
C15 C 0.7828(3) 0.48697(13) 0.9445(3) 0.1091(10) Uani 1 1 d . . . . .
H15 H 0.836039 0.469504 1.012590 0.131 Uiso 1 1 calc R U . . .
C16 C 0.6754(3) 0.46953(13) 0.9196(3) 0.1107(10) Uani 1 1 d . . . . .
H16 H 0.656962 0.440810 0.971941 0.133 Uiso 1 1 calc R U . . .
C17 C 0.5947(3) 0.49358(12) 0.8189(3) 0.1018(9) Uani 1 1 d . . . . .
H17 H 0.522202 0.481056 0.800607 0.122 Uiso 1 1 calc R U . . .
C18 C 0.6250(2) 0.53748(10) 0.7450(2) 0.0765(6) Uani 1 1 d . . . . .
C19 C 0.52863(17) 0.71220(9) 0.3202(2) 0.0656(5) Uani 1 1 d . . . . .
C20 C 0.4555(2) 0.74087(11) 0.2154(2) 0.0809(6) Uani 1 1 d . . . . .
H20 H 0.478937 0.770892 0.171434 0.097 Uiso 1 1 calc R U . . .
C21 C 0.3484(2) 0.72340(15) 0.1797(3) 0.0994(9) Uani 1 1 d . . . . .
H21 H 0.298324 0.741144 0.108735 0.119 Uiso 1 1 calc R U . . .
C22 C 0.3137(2) 0.67979(16) 0.2478(3) 0.1097(10) Uani 1 1 d . . . . .
H22 H 0.239965 0.669083 0.222920 0.132 Uiso 1 1 calc R U . . .
C23 C 0.3854(2) 0.65170(13) 0.3515(3) 0.0918(8) Uani 1 1 d . . . . .
H23 H 0.359960 0.622329 0.395762 0.110 Uiso 1 1 calc R U . . .
C24 C 0.49644(17) 0.66718(9) 0.3907(2) 0.0660(5) Uani 1 1 d . . . . .
C25 C 0.9130(2) 0.70905(14) 0.3926(3) 0.0944(8) Uani 0.523(8) 1 d D U P B 1
H25C H 0.842712 0.709616 0.325247 0.113 Uiso 0.523(8) 1 calc R U P B 1
H25D H 0.944098 0.745985 0.392125 0.113 Uiso 0.523(8) 1 calc R U P B 1
C26 C 0.9840(5) 0.6721(3) 0.3370(6) 0.0972(19) Uani 0.523(8) 1 d D U P B 1
H26A H 1.058143 0.672785 0.395739 0.117 Uiso 0.523(8) 1 calc R U P B 1
H26B H 0.987454 0.684788 0.246269 0.117 Uiso 0.523(8) 1 calc R U P B 1
C27 C 0.9390(6) 0.6136(3) 0.3281(8) 0.106(2) Uani 0.523(8) 1 d D U P B 1
H27A H 0.861213 0.614331 0.281824 0.127 Uiso 0.523(8) 1 calc R U P B 1
H27B H 0.945435 0.599469 0.420348 0.127 Uiso 0.523(8) 1 calc R U P B 1
C28 C 0.9984(16) 0.5745(4) 0.2519(17) 0.135(4) Uani 0.523(8) 1 d D U P B 1
H28A H 0.972841 0.580673 0.154852 0.202 Uiso 0.523(8) 1 calc R U P B 1
H28B H 0.983676 0.536758 0.272870 0.202 Uiso 0.523(8) 1 calc R U P B 1
H28C H 1.076322 0.581384 0.279798 0.202 Uiso 0.523(8) 1 calc R U P B 1
C26' C 0.9471(8) 0.6458(3) 0.3673(8) 0.114(3) Uani 0.477(8) 1 d D . P B 2
H26C H 1.003286 0.633604 0.446562 0.136 Uiso 0.477(8) 1 calc R U P B 2
H26D H 0.883145 0.622097 0.359820 0.136 Uiso 0.477(8) 1 calc R U P B 2
C27' C 0.9894(7) 0.6389(3) 0.2422(7) 0.123(3) Uani 0.477(8) 1 d D . P B 2
H27C H 1.051986 0.663594 0.249791 0.148 Uiso 0.477(8) 1 calc R U P B 2
H27D H 0.932442 0.651175 0.163762 0.148 Uiso 0.477(8) 1 calc R U P B 2
C28' C 1.0245(19) 0.5816(5) 0.2121(17) 0.150(6) Uani 0.477(8) 1 d D . P B 2
H28D H 1.057797 0.583066 0.135386 0.225 Uiso 0.477(8) 1 calc R U P B 2
H28E H 0.961198 0.557651 0.190417 0.225 Uiso 0.477(8) 1 calc R U P B 2
H28F H 1.076850 0.567504 0.291147 0.225 Uiso 0.477(8) 1 calc R U P B 2
C29 C 0.6838(2) 0.77824(10) 0.3680(3) 0.0879(7) Uani 0.458(8) 1 d D U P A 1
H29C H 0.676615 0.790673 0.274291 0.105 Uiso 0.458(8) 1 calc R U P A 1
H29D H 0.761539 0.778515 0.414547 0.105 Uiso 0.458(8) 1 calc R U P A 1
C30 C 0.6198(6) 0.8186(3) 0.4426(11) 0.118(3) Uani 0.458(8) 1 d D U P A 1
H30A H 0.563815 0.836685 0.371945 0.142 Uiso 0.458(8) 1 calc R U P A 1
H30B H 0.581072 0.795723 0.495486 0.142 Uiso 0.458(8) 1 calc R U P A 1
C31 C 0.6752(7) 0.8613(4) 0.5325(9) 0.128(3) Uani 0.458(8) 1 d D U P A 1
H31A H 0.696593 0.889711 0.475466 0.154 Uiso 0.458(8) 1 calc R U P A 1
H31B H 0.742817 0.845230 0.587497 0.154 Uiso 0.458(8) 1 calc R U P A 1
C32 C 0.6195(13) 0.8899(7) 0.6287(17) 0.111(4) Uani 0.458(8) 1 d D . P A 1
H32A H 0.542051 0.881625 0.603549 0.166 Uiso 0.458(8) 1 calc R U P A 1
H32B H 0.630032 0.929330 0.623906 0.166 Uiso 0.458(8) 1 calc R U P A 1
H32C H 0.650522 0.877245 0.720731 0.166 Uiso 0.458(8) 1 calc R U P A 1
C30' C 0.6883(7) 0.8123(2) 0.4899(7) 0.157(4) Uani 0.542(8) 1 d D . P A 2
H30D H 0.707200 0.788546 0.570349 0.188 Uiso 0.542(8) 1 calc R U P A 2
H30C H 0.747096 0.839340 0.497691 0.188 Uiso 0.542(8) 1 calc R U P A 2
C31' C 0.5883(8) 0.8414(4) 0.4912(10) 0.180(5) Uani 0.542(8) 1 d D . P A 2
H31C H 0.537126 0.815324 0.516043 0.217 Uiso 0.542(8) 1 calc R U P A 2
H31D H 0.555448 0.854417 0.398861 0.217 Uiso 0.542(8) 1 calc R U P A 2
C32' C 0.6022(15) 0.8911(7) 0.5895(18) 0.157(7) Uani 0.542(8) 1 d D . P A 2
H32D H 0.597891 0.925014 0.537988 0.236 Uiso 0.542(8) 1 calc R U P A 2
H32E H 0.672738 0.888906 0.654106 0.236 Uiso 0.542(8) 1 calc R U P A 2
H32F H 0.544810 0.890557 0.638102 0.236 Uiso 0.542(8) 1 calc R U P A 2
C33 C 0.4469(3) 0.54967(17) 0.5745(4) 0.0850(13) Uani 0.684(6) 1 d D U P C 1
H33A H 0.441538 0.509629 0.582324 0.102 Uiso 0.684(6) 1 calc R U P C 1
H33B H 0.429289 0.559117 0.477572 0.102 Uiso 0.684(6) 1 calc R U P C 1
C34 C 0.3653(4) 0.5775(3) 0.6426(6) 0.1216(18) Uani 0.684(6) 1 d D U P C 1
H34A H 0.374470 0.617456 0.638171 0.146 Uiso 0.684(6) 1 calc R U P C 1
H34B H 0.383213 0.567070 0.738912 0.146 Uiso 0.684(6) 1 calc R U P C 1
C35 C 0.2450(5) 0.5634(4) 0.5804(9) 0.151(3) Uani 0.684(6) 1 d D U P C 1
H35A H 0.201332 0.594831 0.597309 0.181 Uiso 0.684(6) 1 calc R U P C 1
H35B H 0.235450 0.560962 0.481741 0.181 Uiso 0.684(6) 1 calc R U P C 1
C36 C 0.1980(9) 0.5151(5) 0.6225(12) 0.235(6) Uani 0.684(6) 1 d D U P C 1
H36A H 0.178169 0.489733 0.546604 0.353 Uiso 0.684(6) 1 calc R U P C 1
H36B H 0.133365 0.525006 0.652845 0.353 Uiso 0.684(6) 1 calc R U P C 1
H36C H 0.250631 0.497736 0.696488 0.353 Uiso 0.684(6) 1 calc R U P C 1
C33' C 0.4381(7) 0.5835(4) 0.6524(9) 0.083(3) Uani 0.316(6) 1 d D . P C 2
H33C H 0.438653 0.588244 0.748563 0.099 Uiso 0.316(6) 1 calc R U P C 2
H33D H 0.415522 0.618373 0.605415 0.099 Uiso 0.316(6) 1 calc R U P C 2
C34' C 0.3581(6) 0.5385(4) 0.5908(11) 0.090(3) Uani 0.316(6) 1 d D . P C 2
H34C H 0.388371 0.502962 0.627649 0.108 Uiso 0.316(6) 1 calc R U P C 2
H34D H 0.351193 0.537684 0.492382 0.108 Uiso 0.316(6) 1 calc R U P C 2
C35' C 0.2437(9) 0.5446(7) 0.616(2) 0.222(16) Uani 0.316(6) 1 d D . P C 2
H35C H 0.249925 0.541616 0.714223 0.266 Uiso 0.316(6) 1 calc R U P C 2
H35D H 0.216672 0.581608 0.587973 0.266 Uiso 0.316(6) 1 calc R U P C 2
C36' C 0.1607(13) 0.5035(10) 0.545(2) 0.31(2) Uani 0.316(6) 1 d D . P C 2
H36D H 0.160588 0.502412 0.448933 0.458 Uiso 0.316(6) 1 calc R U P C 2
H36E H 0.088902 0.514229 0.554265 0.458 Uiso 0.316(6) 1 calc R U P C 2
H36F H 0.178849 0.467412 0.584428 0.458 Uiso 0.316(6) 1 calc R U P C 2
N1 N 0.88655(14) 0.70299(8) 0.52754(18) 0.0689(5) Uani 1 1 d . . . . .
N2 N 0.64057(14) 0.72202(7) 0.36751(17) 0.0642(4) Uani 1 1 d . . . . .
N3 N 0.55877(16) 0.56744(8) 0.6384(2) 0.0767(5) Uani 1 1 d . . . . .

loop_
_atom_site_aniso_label
_atom_site_aniso_U_11
_atom_site_aniso_U_22
_atom_site_aniso_U_33
_atom_site_aniso_U_23
_atom_site_aniso_U_13
_atom_site_aniso_U_12
C29' 0.0833(16) 0.0713(14) 0.1039(18) 0.0133(13) 0.0126(13) -0.0006(12)
C25' 0.0704(14) 0.135(2) 0.0800(16) 0.0057(15) 0.0235(12) -0.0021(15)
C1 0.0572(10) 0.0630(11) 0.0597(11) 0.0003(8) 0.0101(8) 0.0015(8)
C2 0.0625(11) 0.0614(11) 0.0605(11) 0.0010(8) 0.0085(8) 0.0041(8)
C3 0.0672(11) 0.0591(10) 0.0569(10) -0.0014(8) 0.0090(8) 0.0015(9)
C4 0.0690(12) 0.0606(11) 0.0580(10) -0.0047(8) 0.0115(9) -0.0073(9)
C5 0.0601(10) 0.0634(11) 0.0549(10) -0.0042(8) 0.0079(8) -0.0013(8)
C6 0.0601(10) 0.0622(10) 0.0531(10) 0.0005(8) 0.0091(8) 0.0034(8)
C7 0.0581(11) 0.0757(13) 0.0745(13) 0.0028(10) 0.0049(9) 0.0016(9)
C8 0.0637(13) 0.0948(17) 0.0978(18) 0.0074(14) 0.0073(12) -0.0056(12)
C9 0.0671(15) 0.116(2) 0.112(2) 0.0101(18) -0.0091(14) -0.0101(14)
C10 0.0859(18) 0.117(2) 0.098(2) 0.0181(17) -0.0254(15) -0.0065(16)
C11 0.0851(17) 0.0952(18) 0.0824(16) 0.0178(13) -0.0079(13) -0.0056(13)
C12 0.0657(12) 0.0718(13) 0.0689(12) 0.0041(10) 0.0035(10) 0.0038(10)
C13 0.0842(14) 0.0600(11) 0.0641(12) 0.0022(9) 0.0118(10) -0.0007(10)
C14 0.0961(18) 0.0766(15) 0.0986(18) 0.0241(13) 0.0087(14) 0.0053(13)
C15 0.122(3) 0.0858(19) 0.109(2) 0.0353(16) 0.0073(18) 0.0023(17)
C16 0.136(3) 0.0850(18) 0.107(2) 0.0340(16) 0.0200(19) -0.0129(18)
C17 0.112(2) 0.0858(17) 0.1006(19) 0.0215(15) 0.0130(16) -0.0247(15)
C18 0.0929(16) 0.0646(12) 0.0687(13) 0.0016(10) 0.0135(11) -0.0111(11)
C19 0.0617(11) 0.0731(12) 0.0577(11) -0.0035(9) 0.0062(8) 0.0102(9)
C20 0.0755(14) 0.0892(16) 0.0728(14) 0.0075(12) 0.0080(11) 0.0200(12)
C21 0.0730(16) 0.126(2) 0.0875(17) 0.0099(17) -0.0033(13) 0.0238(15)
C22 0.0650(15) 0.143(3) 0.107(2) 0.009(2) -0.0067(14) -0.0014(16)
C23 0.0647(13) 0.110(2) 0.0915(17) 0.0057(15) 0.0008(12) -0.0087(13)
C24 0.0606(11) 0.0741(12) 0.0599(11) -0.0069(9) 0.0078(9) 0.0018(9)
C25 0.0704(14) 0.135(2) 0.0800(16) 0.0057(15) 0.0235(12) -0.0021(15)
C26 0.088(3) 0.130(4) 0.084(3) 0.014(3) 0.042(3) -0.006(3)
C27 0.106(4) 0.119(5) 0.100(4) 0.004(4) 0.038(3) 0.011(4)
C28 0.143(8) 0.155(8) 0.115(9) -0.029(6) 0.045(6) 0.010(6)
C26' 0.132(7) 0.130(8) 0.091(5) -0.003(5) 0.050(5) -0.005(6)
C27' 0.121(6) 0.159(8) 0.100(5) 0.008(5) 0.048(4) 0.023(5)
C28' 0.171(16) 0.173(11) 0.112(11) -0.013(7) 0.044(7) 0.043(10)
C29 0.0833(16) 0.0713(14) 0.1039(18) 0.0133(13) 0.0126(13) -0.0006(12)
C30 0.077(4) 0.107(5) 0.161(6) -0.051(4) 0.010(4) -0.010(3)
C31 0.099(5) 0.153(6) 0.141(6) -0.064(5) 0.046(4) -0.014(4)
C32 0.121(7) 0.114(8) 0.103(10) 0.014(5) 0.038(6) 0.024(6)
C30' 0.186(8) 0.070(3) 0.145(6) 0.010(4) -0.095(6) 0.011(4)
C31' 0.215(12) 0.198(11) 0.170(9) -0.049(8) 0.129(9) -0.047(9)
C32' 0.240(17) 0.151(11) 0.101(9) -0.008(7) 0.082(10) 0.029(9)
C33 0.087(3) 0.087(2) 0.075(2) -0.0042(19) 0.0092(17) -0.0299(19)
C34 0.090(3) 0.163(5) 0.112(3) 0.000(3) 0.026(3) -0.020(4)
C35 0.098(4) 0.216(7) 0.142(5) 0.025(5) 0.037(3) -0.025(4)
C36 0.217(9) 0.297(13) 0.179(9) 0.060(9) 0.023(7) -0.123(9)
C33' 0.088(6) 0.082(5) 0.078(5) -0.009(4) 0.018(4) -0.018(4)
C34' 0.073(5) 0.085(6) 0.112(7) 0.014(5) 0.023(5) -0.018(4)
C35' 0.151(15) 0.25(2) 0.22(2) 0.144(19) -0.042(14) -0.118(16)
C36' 0.61(7) 0.166(19) 0.129(17) 0.018(14) 0.07(3) 0.09(3)
N1 0.0581(9) 0.0772(11) 0.0692(10) 0.0099(8) 0.0111(8) -0.0011(8)
N2 0.0626(9) 0.0655(10) 0.0610(9) 0.0060(7) 0.0085(7) 0.0060(7)
N3 0.0766(11) 0.0760(11) 0.0719(11) 0.0052(9) 0.0068(9) -0.0182(9)

loop_
_atom_type_symbol
_atom_type_description
_atom_type_scat_dispersion_real
_atom_type_scat_dispersion_imag
_atom_type_scat_source
C C 0.0181 0.0091 'International Tables Vol C Tables 4.2.6.8 and 6.1.1.4'
H H 0.0000 0.0000 'International Tables Vol C Tables 4.2.6.8 and 6.1.1.4'
N N 0.0311 0.0180 'International Tables Vol C Tables 4.2.6.8 and 6.1.1.4'

loop_
_geom_angle_atom_site_label_1
_geom_angle_atom_site_label_2
_geom_angle_atom_site_label_3
_geom_angle
_geom_angle_site_symmetry_1
_geom_angle_site_symmetry_3
_geom_angle_publ_flag
N2 C29' C30' 117.6(4) . . ?
N2 C29' H29A 107.9 . . ?
C30' C29' H29A 107.9 . . ?
N2 C29' H29B 107.9 . . ?
C30' C29' H29B 107.9 . . ?
H29A C29' H29B 107.2 . . ?
N1 C25' C26' 100.2(3) . . ?
N1 C25' H25A 111.7 . . ?
C26' C25' H25A 111.7 . . ?
N1 C25' H25B 111.7 . . ?
C26' C25' H25B 111.7 . . ?
H25A C25' H25B 109.5 . . ?
C2 C1 C6 120.30(18) . . ?
C2 C1 N1 110.87(17) . . ?
C6 C1 N1 128.56(18) . . ?
C1 C2 C3 118.93(18) . . ?
C1 C2 C12 105.85(18) . . ?
C3 C2 C12 135.22(19) . . ?
C4 C3 C2 119.72(18) . . ?
C4 C3 C13 107.19(19) . . ?
C2 C3 C13 133.04(19) . . ?
N3 C4 C3 108.34(18) . . ?
N3 C4 C5 130.04(19) . . ?
C3 C4 C5 121.62(18) . . ?
C6 C5 C4 116.70(18) . . ?
C6 C5 C24 105.49(17) . . ?
C4 C5 C24 137.79(19) . . ?
N2 C6 C1 127.74(18) . . ?
N2 C6 C5 110.38(17) . . ?
C1 C6 C5 121.88(18) . . ?
C8 C7 N1 127.4(2) . . ?
C8 C7 C12 122.2(2) . . ?
N1 C7 C12 110.45(19) . . ?
C9 C8 C7 118.2(3) . . ?
C9 C8 H8 120.9 . . ?
C7 C8 H8 120.9 . . ?
C8 C9 C10 120.8(3) . . ?
C8 C9 H9 119.6 . . ?
C10 C9 H9 119.6 . . ?
C11 C10 C9 121.5(3) . . ?
C11 C10 H10 119.2 . . ?
C9 C10 H10 119.2 . . ?
C10 C11 C12 119.4(3) . . ?
C10 C11 H11 120.3 . . ?
C12 C11 H11 120.3 . . ?
C11 C12 C7 117.8(2) . . ?
C11 C12 C2 135.4(2) . . ?
C7 C12 C2 106.60(18) . . ?
C18 C13 C14 118.3(2) . . ?
C18 C13 C3 106.28(19) . . ?
C14 C13 C3 135.4(2) . . ?
C15 C14 C13 119.3(3) . . ?
C15 C14 H14 120.3 . . ?
C13 C14 H14 120.3 . . ?
C16 C15 C14 121.3(3) . . ?
C16 C15 H15 119.4 . . ?
C14 C15 H15 119.4 . . ?
C15 C16 C17 121.3(3) . . ?
C15 C16 H16 119.4 . . ?
C17 C16 H16 119.4 . . ?
C16 C17 C18 117.7(3) . . ?
C16 C17 H17 121.1 . . ?
C18 C17 H17 121.1 . . ?
N3 C18 C13 110.0(2) . . ?
N3 C18 C17 128.0(2) . . ?
C13 C18 C17 122.0(2) . . ?
N2 C19 C20 126.7(2) . . ?
N2 C19 C24 110.34(17) . . ?
C20 C19 C24 123.0(2) . . ?
C21 C20 C19 117.8(3) . . ?
C21 C20 H20 121.1 . . ?
C19 C20 H20 121.1 . . ?
C20 C21 C22 120.7(3) . . ?
C20 C21 H21 119.6 . . ?
C22 C21 H21 119.6 . . ?
C23 C22 C21 121.5(3) . . ?
C23 C22 H22 119.2 . . ?
C21 C22 H22 119.2 . . ?
C22 C23 C24 120.2(3) . . ?
C22 C23 H23 119.9 . . ?
C24 C23 H23 119.9 . . ?
C23 C24 C19 116.7(2) . . ?
C23 C24 C5 136.7(2) . . ?
C19 C24 C5 106.57(18) . . ?
C26 C25 N1 125.7(3) . . ?
C26 C25 H25C 105.9 . . ?
N1 C25 H25C 105.9 . . ?
C26 C25 H25D 105.9 . . ?
N1 C25 H25D 105.9 . . ?
H25C C25 H25D 106.2 . . ?
C25 C26 C27 109.7(4) . . ?
C25 C26 H26A 109.7 . . ?
C27 C26 H26A 109.7 . . ?
C25 C26 H26B 109.7 . . ?
C27 C26 H26B 109.7 . . ?
H26A C26 H26B 108.2 . . ?
C26 C27 C28 112.7(6) . . ?
C26 C27 H27A 109.0 . . ?
C28 C27 H27A 109.0 . . ?
C26 C27 H27B 109.0 . . ?
C28 C27 H27B 109.0 . . ?
H27A C27 H27B 107.8 . . ?
C27 C28 H28A 109.5 . . ?
C27 C28 H28B 109.5 . . ?
H28A C28 H28B 109.5 . . ?
C27 C28 H28C 109.5 . . ?
H28A C28 H28C 109.5 . . ?
H28B C28 H28C 109.5 . . ?
C27' C26' C25' 113.6(6) . . ?
C27' C26' H26C 108.9 . . ?
C25' C26' H26C 108.9 . . ?
C27' C26' H26D 108.9 . . ?
C25' C26' H26D 108.9 . . ?
H26C C26' H26D 107.7 . . ?
C26' C27' C28' 117.1(7) . . ?
C26' C27' H27C 108.0 . . ?
C28' C27' H27C 108.0 . . ?
C26' C27' H27D 108.0 . . ?
C28' C27' H27D 108.0 . . ?
H27C C27' H27D 107.3 . . ?
C27' C28' H28D 109.5 . . ?
C27' C28' H28E 109.5 . . ?
H28D C28' H28E 109.5 . . ?
C27' C28' H28F 109.5 . . ?
H28D C28' H28F 109.5 . . ?
H28E C28' H28F 109.5 . . ?
N2 C29 C30 110.3(4) . . ?
N2 C29 H29C 109.6 . . ?
C30 C29 H29C 109.6 . . ?
N2 C29 H29D 109.6 . . ?
C30 C29 H29D 109.6 . . ?
H29C C29 H29D 108.1 . . ?
C31 C30 C29 121.5(6) . . ?
C31 C30 H30A 106.9 . . ?
C29 C30 H30A 106.9 . . ?
C31 C30 H30B 106.9 . . ?
C29 C30 H30B 106.9 . . ?
H30A C30 H30B 106.7 . . ?
C30 C31 C32 120.7(8) . . ?
C30 C31 H31A 107.2 . . ?
C32 C31 H31A 107.2 . . ?
C30 C31 H31B 107.2 . . ?
C32 C31 H31B 107.2 . . ?
H31A C31 H31B 106.8 . . ?
C31 C32 H32A 109.5 . . ?
C31 C32 H32B 109.5 . . ?
H32A C32 H32B 109.5 . . ?
C31 C32 H32C 109.5 . . ?
H32A C32 H32C 109.5 . . ?
H32B C32 H32C 109.5 . . ?
C31' C30' C29' 115.1(6) . . ?
C31' C30' H30D 108.5 . . ?
C29' C30' H30D 108.5 . . ?
C31' C30' H30C 108.5 . . ?
C29' C30' H30C 108.5 . . ?
H30D C30' H30C 107.5 . . ?
C30' C31' C32' 115.0(9) . . ?
C30' C31' H31C 108.5 . . ?
C32' C31' H31C 108.5 . . ?
C30' C31' H31D 108.5 . . ?
C32' C31' H31D 108.5 . . ?
H31C C31' H31D 107.5 . . ?
C31' C32' H32D 109.5 . . ?
C31' C32' H32E 109.5 . . ?
H32D C32' H32E 109.5 . . ?
C31' C32' H32F 109.5 . . ?
H32D C32' H32F 109.5 . . ?
H32E C32' H32F 109.5 . . ?
N3 C33 C34 110.6(4) . . ?
N3 C33 H33A 109.5 . . ?
C34 C33 H33A 109.5 . . ?
N3 C33 H33B 109.5 . . ?
C34 C33 H33B 109.5 . . ?
H33A C33 H33B 108.1 . . ?
C33 C34 C35 115.1(5) . . ?
C33 C34 H34A 108.5 . . ?
C35 C34 H34A 108.5 . . ?
C33 C34 H34B 108.5 . . ?
C35 C34 H34B 108.5 . . ?
H34A C34 H34B 107.5 . . ?
C36 C35 C34 120.1(7) . . ?
C36 C35 H35A 107.3 . . ?
C34 C35 H35A 107.3 . . ?
C36 C35 H35B 107.3 . . ?
C34 C35 H35B 107.3 . . ?
H35A C35 H35B 106.9 . . ?
C35 C36 H36A 109.5 . . ?
C35 C36 H36B 109.5 . . ?
H36A C36 H36B 109.5 . . ?
C35 C36 H36C 109.5 . . ?
H36A C36 H36C 109.5 . . ?
H36B C36 H36C 109.5 . . ?
C34' C33' N3 109.8(6) . . ?
C34' C33' H33C 109.7 . . ?
N3 C33' H33C 109.7 . . ?
C34' C33' H33D 109.7 . . ?
N3 C33' H33D 109.7 . . ?
H33C C33' H33D 108.2 . . ?
C33' C34' C35' 114.9(8) . . ?
C33' C34' H34C 108.5 . . ?
C35' C34' H34C 108.5 . . ?
C33' C34' H34D 108.5 . . ?
C35' C34' H34D 108.5 . . ?
H34C C34' H34D 107.5 . . ?
C36' C35' C34' 115.5(11) . . ?
C36' C35' H35C 108.4 . . ?
C34' C35' H35C 108.4 . . ?
C36' C35' H35D 108.4 . . ?
C34' C35' H35D 108.4 . . ?
H35C C35' H35D 107.5 . . ?
C35' C36' H36D 109.5 . . ?
C35' C36' H36E 109.5 . . ?
H36D C36' H36E 109.5 . . ?
C35' C36' H36F 109.5 . . ?
H36D C36' H36F 109.5 . . ?
H36E C36' H36F 109.5 . . ?
C7 N1 C1 105.88(17) . . ?
C7 N1 C25 118.66(19) . . ?
C1 N1 C25 121.55(19) . . ?
C7 N1 C25' 118.66(19) . . ?
C1 N1 C25' 121.55(19) . . ?
C19 N2 C6 107.16(17) . . ?
C19 N2 C29 120.21(18) . . ?
C6 N2 C29 124.35(18) . . ?
C19 N2 C29' 120.21(18) . . ?
C6 N2 C29' 124.35(18) . . ?
C18 N3 C4 108.17(18) . . ?
C18 N3 C33 121.2(2) . . ?
C4 N3 C33 129.6(2) . . ?
C18 N3 C33' 117.3(4) . . ?
C4 N3 C33' 119.9(3) . . ?

loop_
_geom_bond_atom_site_label_1
_geom_bond_atom_site_label_2
_geom_bond_distance
_geom_bond_site_symmetry_2
_geom_bond_publ_flag
C29' N2 1.456(3) . ?
C29' C30' 1.462(6) . ?
C29' H29A 0.9700 . ?
C29' H29B 0.9700 . ?
C25' N1 1.476(3) . ?
C25' C26' 1.615(7) . ?
C25' H25A 0.9700 . ?
C25' H25B 0.9700 . ?
C1 C2 1.394(3) . ?
C1 C6 1.405(3) . ?
C1 N1 1.407(3) . ?
C2 C3 1.421(3) . ?
C2 C12 1.448(3) . ?
C3 C4 1.409(3) . ?
C3 C13 1.444(3) . ?
C4 N3 1.395(3) . ?
C4 C5 1.426(3) . ?
C5 C6 1.411(3) . ?
C5 C24 1.458(3) . ?
C6 N2 1.395(2) . ?
C7 C8 1.390(3) . ?
C7 N1 1.391(3) . ?
C7 C12 1.405(3) . ?
C8 C9 1.373(4) . ?
C8 H8 0.9300 . ?
C9 C10 1.379(5) . ?
C9 H9 0.9300 . ?
C10 C11 1.377(4) . ?
C10 H10 0.9300 . ?
C11 C12 1.403(3) . ?
C11 H11 0.9300 . ?
C13 C18 1.394(3) . ?
C13 C14 1.394(3) . ?
C14 C15 1.377(4) . ?
C14 H14 0.9300 . ?
C15 C16 1.369(5) . ?
C15 H15 0.9300 . ?
C16 C17 1.370(4) . ?
C16 H16 0.9300 . ?
C17 C18 1.394(4) . ?
C17 H17 0.9300 . ?
C18 N3 1.385(3) . ?
C19 N2 1.384(3) . ?
C19 C20 1.396(3) . ?
C19 C24 1.405(3) . ?
C20 C21 1.365(4) . ?
C20 H20 0.9300 . ?
C21 C22 1.378(5) . ?
C21 H21 0.9300 . ?
C22 C23 1.375(4) . ?
C22 H22 0.9300 . ?
C23 C24 1.398(3) . ?
C23 H23 0.9300 . ?
C25 C26 1.458(5) . ?
C25 N1 1.476(3) . ?
C25 H25C 0.9700 . ?
C25 H25D 0.9700 . ?
C26 C27 1.512(7) . ?
C26 H26A 0.9700 . ?
C26 H26B 0.9700 . ?
C27 C28 1.514(8) . ?
C27 H27A 0.9700 . ?
C27 H27B 0.9700 . ?
C28 H28A 0.9600 . ?
C28 H28B 0.9600 . ?
C28 H28C 0.9600 . ?
C26' C27' 1.485(7) . ?
C26' H26C 0.9700 . ?
C26' H26D 0.9700 . ?
C27' C28' 1.498(8) . ?
C27' H27C 0.9700 . ?
C27' H27D 0.9700 . ?
C28' H28D 0.9600 . ?
C28' H28E 0.9600 . ?
C28' H28F 0.9600 . ?
C29 N2 1.456(3) . ?
C29 C30 1.559(6) . ?
C29 H29C 0.9700 . ?
C29 H29D 0.9700 . ?
C30 C31 1.430(7) . ?
C30 H30A 0.9700 . ?
C30 H30B 0.9700 . ?
C31 C32 1.488(8) . ?
C31 H31A 0.9700 . ?
C31 H31B 0.9700 . ?
C32 H32A 0.9600 . ?
C32 H32B 0.9600 . ?
C32 H32C 0.9600 . ?
C30' C31' 1.434(8) . ?
C30' H30D 0.9700 . ?
C30' H30C 0.9700 . ?
C31' C32' 1.533(9) . ?
C31' H31C 0.9700 . ?
C31' H31D 0.9700 . ?
C32' H32D 0.9600 . ?
C32' H32E 0.9600 . ?
C32' H32F 0.9600 . ?
C33 N3 1.453(4) . ?
C33 C34 1.514(6) . ?
C33 H33A 0.9700 . ?
C33 H33B 0.9700 . ?
C34 C35 1.520(7) . ?
C34 H34A 0.9700 . ?
C34 H34B 0.9700 . ?
C35 C36 1.411(8) . ?
C35 H35A 0.9700 . ?
C35 H35B 0.9700 . ?
C36 H36A 0.9600 . ?
C36 H36B 0.9600 . ?
C36 H36C 0.9600 . ?
C33' C34' 1.502(8) . ?
C33' N3 1.595(9) . ?
C33' H33C 0.9700 . ?
C33' H33D 0.9700 . ?
C34' C35' 1.518(10) . ?
C34' H34C 0.9700 . ?
C34' H34D 0.9700 . ?
C35' C36' 1.485(10) . ?
C35' H35C 0.9700 . ?
C35' H35D 0.9700 . ?
C36' H36D 0.9600 . ?
C36' H36E 0.9600 . ?
C36' H36F 0.9600 . ?

loop_
_geom_torsion_atom_site_label_1
_geom_torsion_atom_site_label_2
_geom_torsion_atom_site_label_3
_geom_torsion_atom_site_label_4
_geom_torsion
_geom_torsion_site_symmetry_1
_geom_torsion_site_symmetry_2
_geom_torsion_site_symmetry_3
_geom_torsion_site_symmetry_4
_geom_torsion_publ_flag
C6 C1 C2 C3 10.9(3) . . . . ?
N1 C1 C2 C3 -174.61(18) . . . . ?
C6 C1 C2 C12 -168.32(19) . . . . ?
N1 C1 C2 C12 6.2(2) . . . . ?
C1 C2 C3 C4 -5.3(3) . . . . ?
C12 C2 C3 C4 173.6(2) . . . . ?
C1 C2 C3 C13 171.5(2) . . . . ?
C12 C2 C3 C13 -9.6(4) . . . . ?
C2 C3 C4 N3 179.54(18) . . . . ?
C13 C3 C4 N3 2.0(2) . . . . ?
C2 C3 C4 C5 -1.3(3) . . . . ?
C13 C3 C4 C5 -178.81(19) . . . . ?
N3 C4 C5 C6 -178.8(2) . . . . ?
C3 C4 C5 C6 2.2(3) . . . . ?
N3 C4 C5 C24 2.8(4) . . . . ?
C3 C4 C5 C24 -176.2(2) . . . . ?
C2 C1 C6 N2 169.66(19) . . . . ?
N1 C1 C6 N2 -3.8(3) . . . . ?
C2 C1 C6 C5 -10.2(3) . . . . ?
N1 C1 C6 C5 176.37(19) . . . . ?
C4 C5 C6 N2 -176.39(17) . . . . ?
C24 C5 C6 N2 2.5(2) . . . . ?
C4 C5 C6 C1 3.5(3) . . . . ?
C24 C5 C6 C1 -177.68(18) . . . . ?
N1 C7 C8 C9 174.7(3) . . . . ?
C12 C7 C8 C9 -2.8(4) . . . . ?
C7 C8 C9 C10 -0.3(5) . . . . ?
C8 C9 C10 C11 1.7(6) . . . . ?
C9 C10 C11 C12 0.0(5) . . . . ?
C10 C11 C12 C7 -2.9(4) . . . . ?
C10 C11 C12 C2 -177.3(3) . . . . ?
C8 C7 C12 C11 4.4(4) . . . . ?
N1 C7 C12 C11 -173.5(2) . . . . ?
C8 C7 C12 C2 -179.7(2) . . . . ?
N1 C7 C12 C2 2.4(3) . . . . ?
C1 C2 C12 C11 169.6(3) . . . . ?
C3 C2 C12 C11 -9.3(5) . . . . ?
C1 C2 C12 C7 -5.2(2) . . . . ?
C3 C2 C12 C7 175.8(2) . . . . ?
C4 C3 C13 C18 -2.2(2) . . . . ?
C2 C3 C13 C18 -179.2(2) . . . . ?
C4 C3 C13 C14 175.5(3) . . . . ?
C2 C3 C13 C14 -1.6(5) . . . . ?
C18 C13 C14 C15 -3.6(4) . . . . ?
C3 C13 C14 C15 179.0(3) . . . . ?
C13 C14 C15 C16 1.8(5) . . . . ?
C14 C15 C16 C17 0.9(6) . . . . ?
C15 C16 C17 C18 -1.6(6) . . . . ?
C14 C13 C18 N3 -176.6(2) . . . . ?
C3 C13 C18 N3 1.6(3) . . . . ?
C14 C13 C18 C17 2.9(4) . . . . ?
C3 C13 C18 C17 -178.9(3) . . . . ?
C16 C17 C18 N3 179.1(3) . . . . ?
C16 C17 C18 C13 -0.3(5) . . . . ?
N2 C19 C20 C21 177.4(2) . . . . ?
C24 C19 C20 C21 -1.0(4) . . . . ?
C19 C20 C21 C22 1.6(4) . . . . ?
C20 C21 C22 C23 -1.3(5) . . . . ?
C21 C22 C23 C24 0.1(5) . . . . ?
C22 C23 C24 C19 0.5(4) . . . . ?
C22 C23 C24 C5 -178.1(3) . . . . ?
N2 C19 C24 C23 -178.7(2) . . . . ?
C20 C19 C24 C23 -0.1(3) . . . . ?
N2 C19 C24 C5 0.3(2) . . . . ?
C20 C19 C24 C5 178.9(2) . . . . ?
C6 C5 C24 C23 177.1(3) . . . . ?
C4 C5 C24 C23 -4.4(5) . . . . ?
C6 C5 C24 C19 -1.7(2) . . . . ?
C4 C5 C24 C19 176.8(2) . . . . ?
N1 C25 C26 C27 58.7(6) . . . . ?
C25 C26 C27 C28 171.5(10) . . . . ?
N1 C25' C26' C27' -174.5(7) . . . . ?
C25' C26' C27' C28' 179.1(12) . . . . ?
N2 C29 C30 C31 139.8(9) . . . . ?
C29 C30 C31 C32 -164.7(12) . . . . ?
N2 C29' C30' C31' -85.2(8) . . . . ?
C29' C30' C31' C32' -160.1(11) . . . . ?
N3 C33 C34 C35 178.0(5) . . . . ?
C33 C34 C35 C36 85.0(11) . . . . ?
N3 C33' C34' C35' 171.4(9) . . . . ?
C33' C34' C35' C36' 174.3(16) . . . . ?
C8 C7 N1 C1 -176.4(2) . . . . ?
C12 C7 N1 C1 1.3(3) . . . . ?
C8 C7 N1 C25 42.7(4) . . . . ?
C12 C7 N1 C25 -139.5(2) . . . . ?
C8 C7 N1 C25' 42.7(4) . . . . ?
C12 C7 N1 C25' -139.5(2) . . . . ?
C2 C1 N1 C7 -4.8(2) . . . . ?
C6 C1 N1 C7 169.2(2) . . . . ?
C2 C1 N1 C25 134.7(2) . . . . ?
C6 C1 N1 C25 -51.4(3) . . . . ?
C2 C1 N1 C25' 134.7(2) . . . . ?
C6 C1 N1 C25' -51.4(3) . . . . ?
C26 C25 N1 C7 40.9(5) . . . . ?
C26 C25 N1 C1 -93.7(4) . . . . ?
C26' C25' N1 C7 63.6(4) . . . . ?
C26' C25' N1 C1 -71.0(4) . . . . ?
C20 C19 N2 C6 -177.3(2) . . . . ?
C24 C19 N2 C6 1.2(2) . . . . ?
C20 C19 N2 C29 33.0(3) . . . . ?
C24 C19 N2 C29 -148.5(2) . . . . ?
C20 C19 N2 C29' 33.0(3) . . . . ?
C24 C19 N2 C29' -148.5(2) . . . . ?
C1 C6 N2 C19 177.84(19) . . . . ?
C5 C6 N2 C19 -2.3(2) . . . . ?
C1 C6 N2 C29 -34.1(3) . . . . ?
C5 C6 N2 C29 145.8(2) . . . . ?
C1 C6 N2 C29' -34.1(3) . . . . ?
C5 C6 N2 C29' 145.8(2) . . . . ?
C30 C29 N2 C19 52.2(5) . . . . ?
C30 C29 N2 C6 -92.0(5) . . . . ?
C30' C29' N2 C19 88.5(4) . . . . ?
C30' C29' N2 C6 -55.7(4) . . . . ?
C13 C18 N3 C4 -0.3(3) . . . . ?
C17 C18 N3 C4 -179.8(3) . . . . ?
C13 C18 N3 C33 169.4(3) . . . . ?
C17 C18 N3 C33 -10.1(4) . . . . ?
C13 C18 N3 C33' -139.8(4) . . . . ?
C17 C18 N3 C33' 40.7(5) . . . . ?
C3 C4 N3 C18 -1.1(2) . . . . ?
C5 C4 N3 C18 179.8(2) . . . . ?
C3 C4 N3 C33 -169.6(3) . . . . ?
C5 C4 N3 C33 11.3(4) . . . . ?
C3 C4 N3 C33' 137.2(4) . . . . ?
C5 C4 N3 C33' -41.9(5) . . . . ?
C34 C33 N3 C18 92.9(4) . . . . ?
C34 C33 N3 C4 -99.8(4) . . . . ?
C34' C33' N3 C18 -90.0(7) . . . . ?
C34' C33' N3 C4 135.4(6) . . . . ?
